data_2235231
loop_
_publ_author_name
'Chen, Hong'
'Xu, Heng'

_publ_section_title
;
 Poly[(\m~2~-benzene-1,3-dicarboxylato-\k^2^<i>O</i>^1^:<i>O</i>^3^){\m~2~-1,2-bis[(1<i>H</i>-imidazol-1-yl)methyl]benzene-\k^2^<i>N</i>^3^:<i>N</i>^3'^}zinc]
;
_journal_coeditor_code RZ2755
_journal_issue 6
_journal_name_full 'Acta Crystallographica Section E'
_journal_page_first m826
_journal_paper_doi 10.1107/S1600536812022544
_journal_volume 68
_journal_year 2012
_chemical_formula_iupac '[Zn (C8 H4 O4) (C14 H14 N4)]'
_chemical_formula_moiety 'C22 H18 N4 O4 Zn'
_chemical_formula_sum 'C22 H18 N4 O4 Zn'
_chemical_formula_weight 467.77
_chemical_name_systematic
;
Poly[(\m~2~-benzene-1,3-dicarboxylato-\k^2^<i>O</i>^1^:<i>O</i>^3^){\m~2~-
1,2-bis[(1<i>H</i>-imidazol-1-yl)methyl]benzene-
\k^2^<i>N</i>^3^:<i>N</i>^3'^}zinc]
;
_space_group_IT_number 2
_symmetry_cell_setting triclinic
_symmetry_space_group_name_Hall '-P 1'
_symmetry_space_group_name_H-M 'P -1'
_atom_sites_solution_hydrogens geom
_atom_sites_solution_primary direct
_atom_sites_solution_secondary difmap
_audit_creation_method SHELXL-97
_cell_angle_alpha 75.405(2)
_cell_angle_beta 83.480(2)
_cell_angle_gamma 61.499(2)
_cell_formula_units_Z 2
_cell_length_a 10.2028(14)
_cell_length_b 10.2744(14)
_cell_length_c 11.4529(16)
_cell_measurement_reflns_used 2793
_cell_measurement_temperature 293(2)
_cell_measurement_theta_max 27.91
_cell_measurement_theta_min 2.27
_cell_volume 1021.0(2)
_computing_cell_refinement 'SAINT (Bruker, 2000)'
_computing_data_collection 'SMART (Bruker, 2000)'
_computing_data_reduction 'SAINT (Bruker, 2000)'
_computing_molecular_graphics 'SHELXTL (Sheldrick, 2008)'
_computing_publication_material 'SHELXTL (Sheldrick, 2008)'
_computing_structure_refinement 'SHELXTL (Sheldrick, 2008)'
_computing_structure_solution 'SHELXTL (Sheldrick, 2008)'
_diffrn_ambient_temperature 293(2)
_diffrn_measured_fraction_theta_full 0.981
_diffrn_measured_fraction_theta_max 0.981
_diffrn_measurement_device_type 'Bruker SMART APEX CCD area-detector'
_diffrn_measurement_method 'phi and omega scans'
_diffrn_radiation_monochromator graphite
_diffrn_radiation_source 'sealed tube'
_diffrn_radiation_type MoK\a
_diffrn_radiation_wavelength 0.71073
_diffrn_reflns_av_R_equivalents 0.0623
_diffrn_reflns_av_sigmaI/netI 0.0604
_diffrn_reflns_limit_h_max 12
_diffrn_reflns_limit_h_min -12
_diffrn_reflns_limit_k_max 11
_diffrn_reflns_limit_k_min -12
_diffrn_reflns_limit_l_max 13
_diffrn_reflns_limit_l_min -12
_diffrn_reflns_number 5145
_diffrn_reflns_theta_full 25.10
_diffrn_reflns_theta_max 25.10
_diffrn_reflns_theta_min 2.27
_exptl_absorpt_coefficient_mu 1.240
_exptl_absorpt_correction_T_max 0.7895
_exptl_absorpt_correction_T_min 0.7386
_exptl_absorpt_correction_type multi-scan
_exptl_absorpt_process_details '(SADABS; Bruker, 2000)'
_exptl_crystal_colour colourless
_exptl_crystal_density_diffrn 1.522
_exptl_crystal_density_method 'not measured'
_exptl_crystal_description block
_exptl_crystal_F_000 480
_exptl_crystal_size_max 0.26
_exptl_crystal_size_mid 0.24
_exptl_crystal_size_min 0.20
_refine_diff_density_max 0.587
_refine_diff_density_min -0.519
_refine_ls_extinction_method none
_refine_ls_goodness_of_fit_ref 1.016
_refine_ls_hydrogen_treatment constr
_refine_ls_matrix_type full
_refine_ls_number_parameters 280
_refine_ls_number_reflns 3564
_refine_ls_number_restraints 0
_refine_ls_restrained_S_all 1.016
_refine_ls_R_factor_all 0.0491
_refine_ls_R_factor_gt 0.0444
_refine_ls_shift/su_max 0.000
_refine_ls_shift/su_mean 0.000
_refine_ls_structure_factor_coef Fsqd
_refine_ls_weighting_details 'calc w=1/[\s^2^(Fo^2^)+(0.0534P)^2^+0.6759P] where P=(Fo^2^+2Fc^2^)/3'
_refine_ls_weighting_scheme calc
_refine_ls_wR_factor_gt 0.1122
_refine_ls_wR_factor_ref 0.1145
_reflns_number_gt 3148
_reflns_number_total 3564
_reflns_threshold_expression I>2sigma(I)
_cod_data_source_file rz2755.cif
_cod_data_source_block I
_cod_database_code 2235231
_cod_database_fobs_code 2235231

loop_
_symmetry_equiv_pos_as_xyz
'x, y, z'
'-x, -y, -z'

loop_
_atom_site_type_symbol
_atom_site_label
_atom_site_fract_x
_atom_site_fract_y
_atom_site_fract_z
_atom_site_U_iso_or_equiv
_atom_site_adp_type
_atom_site_calc_flag
_atom_site_refinement_flags
_atom_site_occupancy
_atom_site_symmetry_multiplicity
Zn Zn1 -0.12836(4) 0.60720(4) 1.18865(3) 0.03331(15) Uani d . 1 1
N N1 -0.1733(3) 0.7657(3) 1.0358(2) 0.0304(6) Uani d . 1 1
N N2 -0.1374(3) 0.8927(3) 0.8612(2) 0.0342(6) Uani d . 1 1
N N3 -0.1584(3) 0.7322(3) 0.5120(3) 0.0420(7) Uani d . 1 1
N N4 -0.1780(3) 0.6676(3) 0.3492(3) 0.0394(7) Uani d . 1 1
O O1 0.1045(3) 0.6829(3) 1.1935(2) 0.0464(6) Uani d . 1 1
O O2 0.0904(2) 0.4788(3) 1.1805(2) 0.0392(6) Uani d . 1 1
O O3 0.7971(2) 0.4629(3) 1.1786(2) 0.0352(5) Uani d . 1 1
O O4 0.5906(3) 0.6760(3) 1.1811(2) 0.0400(6) Uani d . 1 1
C C1 0.1634(3) 0.5512(4) 1.1811(3) 0.0329(7) Uani d . 1 1
C C2 0.3288(3) 0.4676(4) 1.1651(3) 0.0294(7) Uani d . 1 1
C C3 0.3983(4) 0.3254(4) 1.1412(3) 0.0366(8) Uani d . 1 1
H H3 0.3422 0.2771 1.1368 0.044 Uiso calc R 1 1
C C4 0.5505(4) 0.2531(4) 1.1234(3) 0.0435(9) Uani d . 1 1
H H4 0.5964 0.1573 1.1060 0.052 Uiso calc R 1 1
C C5 0.6341(4) 0.3236(4) 1.1315(3) 0.0354(7) Uani d . 1 1
H H5 0.7365 0.2752 1.1194 0.042 Uiso calc R 1 1
C C6 0.5668(3) 0.4654(3) 1.1575(3) 0.0273(6) Uani d . 1 1
C C7 0.4142(3) 0.5373(4) 1.1729(3) 0.0288(7) Uani d . 1 1
H H7 0.3680 0.6340 1.1887 0.035 Uiso calc R 1 1
C C8 0.6550(3) 0.5425(4) 1.1731(3) 0.0292(7) Uani d . 1 1
C C9 -0.0785(3) 0.7650(4) 0.9477(3) 0.0338(7) Uani d . 1 1
H H9 0.0174 0.6858 0.9458 0.041 Uiso calc R 1 1
C C10 -0.2999(4) 0.9013(4) 1.0029(3) 0.0362(7) Uani d . 1 1
H H10 -0.3871 0.9332 1.0477 0.043 Uiso calc R 1 1
C C11 -0.2793(4) 0.9816(4) 0.8960(3) 0.0400(8) Uani d . 1 1
H H11 -0.3474 1.0774 0.8544 0.048 Uiso calc R 1 1
C C12 -0.0539(4) 0.9346(4) 0.7587(3) 0.0403(8) Uani d . 1 1
H H12A 0.0289 0.8427 0.7412 0.048 Uiso calc R 1 1
H H12B -0.0129 0.9931 0.7809 0.048 Uiso calc R 1 1
C C13 -0.1483(4) 1.0259(4) 0.6473(3) 0.0363(8) Uani d . 1 1
C C14 -0.2102(5) 1.1822(4) 0.6227(4) 0.0497(9) Uani d . 1 1
H H14 -0.1920 1.2278 0.6752 0.060 Uiso calc R 1 1
C C15 -0.2984(5) 1.2723(5) 0.5217(4) 0.0604(11) Uani d . 1 1
H H15 -0.3391 1.3776 0.5059 0.072 Uiso calc R 1 1
C C16 -0.3248(5) 1.2046(5) 0.4458(4) 0.0608(11) Uani d . 1 1
H H16 -0.3853 1.2643 0.3781 0.073 Uiso calc R 1 1
C C17 -0.2638(4) 1.0504(5) 0.4677(3) 0.0493(9) Uani d . 1 1
H H17 -0.2820 1.0065 0.4137 0.059 Uiso calc R 1 1
C C18 -0.1755(4) 0.9577(4) 0.5683(3) 0.0352(7) Uani d . 1 1
C C19 -0.1066(4) 0.7864(4) 0.5940(3) 0.0443(9) Uani d . 1 1
H H19A 0.0010 0.7444 0.5880 0.053 Uiso calc R 1 1
H H19B -0.1297 0.7492 0.6761 0.053 Uiso calc R 1 1
C C20 -0.0952(4) 0.6950(4) 0.4103(3) 0.0402(8) Uani d . 1 1
H H20 -0.0031 0.6888 0.3846 0.048 Uiso calc R 1 1
C C21 -0.3031(5) 0.6908(5) 0.4175(4) 0.0549(11) Uani d . 1 1
H H21 -0.3831 0.6807 0.3974 0.066 Uiso calc R 1 1
C C22 -0.2927(5) 0.7305(5) 0.5184(4) 0.0589(11) Uani d . 1 1
H H22 -0.3624 0.7523 0.5799 0.071 Uiso calc R 1 1

loop_
_atom_site_aniso_label
_atom_site_aniso_U_11
_atom_site_aniso_U_22
_atom_site_aniso_U_33
_atom_site_aniso_U_12
_atom_site_aniso_U_13
_atom_site_aniso_U_23
Zn1 0.0290(2) 0.0372(2) 0.0396(2) -0.01929(18) -0.00090(16) -0.00993(17)
N1 0.0260(13) 0.0318(14) 0.0338(14) -0.0133(11) -0.0016(11) -0.0075(11)
N2 0.0324(15) 0.0395(15) 0.0329(15) -0.0183(12) 0.0007(11) -0.0092(12)
N3 0.0473(18) 0.0478(17) 0.0412(17) -0.0280(15) 0.0012(14) -0.0152(14)
N4 0.0390(16) 0.0522(18) 0.0384(16) -0.0280(14) 0.0070(13) -0.0182(14)
O1 0.0284(12) 0.0502(16) 0.0675(17) -0.0200(12) -0.0001(12) -0.0209(13)
O2 0.0258(11) 0.0460(14) 0.0532(15) -0.0237(11) -0.0039(10) -0.0068(11)
O3 0.0211(11) 0.0402(13) 0.0515(14) -0.0187(10) 0.0002(10) -0.0128(11)
O4 0.0328(12) 0.0372(14) 0.0594(15) -0.0217(11) 0.0000(11) -0.0149(11)
C1 0.0252(16) 0.044(2) 0.0337(17) -0.0203(15) -0.0024(13) -0.0053(15)
C2 0.0244(15) 0.0409(18) 0.0284(16) -0.0203(14) -0.0020(12) -0.0054(13)
C3 0.0340(18) 0.048(2) 0.0425(19) -0.0286(16) -0.0001(14) -0.0141(16)
C4 0.0371(19) 0.045(2) 0.060(2) -0.0215(16) 0.0027(17) -0.0268(18)
C5 0.0242(16) 0.0418(19) 0.0441(19) -0.0166(15) 0.0013(14) -0.0140(15)
C6 0.0223(15) 0.0335(16) 0.0291(16) -0.0161(13) -0.0036(12) -0.0038(13)
C7 0.0239(15) 0.0309(16) 0.0347(17) -0.0151(13) -0.0014(13) -0.0067(13)
C8 0.0258(16) 0.0408(19) 0.0280(16) -0.0222(15) -0.0008(12) -0.0050(13)
C9 0.0266(16) 0.0360(18) 0.0377(18) -0.0119(14) -0.0025(14) -0.0111(15)
C10 0.0299(17) 0.0364(18) 0.0429(19) -0.0150(15) 0.0055(14) -0.0134(15)
C11 0.0320(18) 0.0350(18) 0.047(2) -0.0111(15) -0.0015(15) -0.0086(15)
C12 0.0342(18) 0.060(2) 0.0368(18) -0.0294(17) 0.0026(14) -0.0127(16)
C13 0.0354(18) 0.045(2) 0.0365(18) -0.0272(16) 0.0069(14) -0.0084(15)
C14 0.057(2) 0.050(2) 0.055(2) -0.036(2) 0.0094(19) -0.0143(19)
C15 0.065(3) 0.039(2) 0.070(3) -0.026(2) 0.004(2) 0.002(2)
C16 0.062(3) 0.059(3) 0.048(2) -0.027(2) -0.010(2) 0.011(2)
C17 0.058(2) 0.059(3) 0.0331(19) -0.030(2) -0.0040(17) -0.0056(17)
C18 0.0381(18) 0.0412(19) 0.0303(17) -0.0231(16) 0.0036(14) -0.0063(14)
C19 0.053(2) 0.047(2) 0.0383(19) -0.0253(18) -0.0073(16) -0.0114(16)
C20 0.0371(19) 0.048(2) 0.043(2) -0.0243(17) 0.0016(16) -0.0150(17)
C21 0.054(2) 0.086(3) 0.051(2) -0.050(2) 0.0143(19) -0.029(2)
C22 0.059(3) 0.090(3) 0.052(2) -0.050(3) 0.019(2) -0.030(2)

loop_
_atom_type_symbol
_atom_type_description
_atom_type_scat_dispersion_real
_atom_type_scat_dispersion_imag
_atom_type_scat_source
Zn Zn 0.2839 1.4301 'International Tables Vol C Tables 4.2.6.8 and 6.1.1.4'
O O 0.0106 0.0060 'International Tables Vol C Tables 4.2.6.8 and 6.1.1.4'
N N 0.0061 0.0033 'International Tables Vol C Tables 4.2.6.8 and 6.1.1.4'
C C 0.0033 0.0016 'International Tables Vol C Tables 4.2.6.8 and 6.1.1.4'
H H 0.0000 0.0000 'International Tables Vol C Tables 4.2.6.8 and 6.1.1.4'

loop_
_geom_angle_atom_site_label_1
_geom_angle_atom_site_label_2
_geom_angle_atom_site_label_3
_geom_angle_site_symmetry_1
_geom_angle_site_symmetry_3
_geom_angle
N1 Zn1 O2 . . 102.90(10)
N1 Zn1 O3 . 1_455 110.16(10)
O2 Zn1 O3 . 1_455 101.36(9)
N1 Zn1 N4 . 1_556 120.15(11)
O2 Zn1 N4 . 1_556 108.84(11)
O3 Zn1 N4 1_455 1_556 111.41(10)
C9 N1 C10 . . 105.4(3)
C9 N1 Zn1 . . 125.4(2)
C10 N1 Zn1 . . 129.0(2)
C9 N2 C11 . . 107.3(3)
C9 N2 C12 . . 124.5(3)
C11 N2 C12 . . 127.7(3)
C20 N3 C22 . . 107.2(3)
C20 N3 C19 . . 126.6(3)
C22 N3 C19 . . 125.7(3)
C20 N4 C21 . . 105.0(3)
C20 N4 Zn1 . 1_554 126.6(2)
C21 N4 Zn1 . 1_554 128.4(2)
C1 O2 Zn1 . . 112.6(2)
C8 O3 Zn1 . 1_655 104.77(19)
O1 C1 O2 . . 123.4(3)
O1 C1 C2 . . 119.9(3)
O2 C1 C2 . . 116.6(3)
C3 C2 C7 . . 118.9(3)
C3 C2 C1 . . 122.2(3)
C7 C2 C1 . . 118.9(3)
C2 C3 C4 . . 120.8(3)
C2 C3 H3 . . 119.6
C4 C3 H3 . . 119.6
C3 C4 C5 . . 119.7(3)
C3 C4 H4 . . 120.2
C5 C4 H4 . . 120.2
C6 C5 C4 . . 120.5(3)
C6 C5 H5 . . 119.8
C4 C5 H5 . . 119.8
C5 C6 C7 . . 119.1(3)
C5 C6 C8 . . 122.0(3)
C7 C6 C8 . . 118.9(3)
C2 C7 C6 . . 121.0(3)
C2 C7 H7 . . 119.5
C6 C7 H7 . . 119.5
O4 C8 O3 . . 122.7(3)
O4 C8 C6 . . 120.2(3)
O3 C8 C6 . . 117.1(3)
N1 C9 N2 . . 111.5(3)
N1 C9 H9 . . 124.3
N2 C9 H9 . . 124.3
C11 C10 N1 . . 110.0(3)
C11 C10 H10 . . 125.0
N1 C10 H10 . . 125.0
C10 C11 N2 . . 105.8(3)
C10 C11 H11 . . 127.1
N2 C11 H11 . . 127.1
N2 C12 C13 . . 112.8(3)
N2 C12 H12A . . 109.0
C13 C12 H12A . . 109.0
N2 C12 H12B . . 109.0
C13 C12 H12B . . 109.0
H12A C12 H12B . . 107.8
C14 C13 C18 . . 119.2(3)
C14 C13 C12 . . 118.6(3)
C18 C13 C12 . . 122.1(3)
C13 C14 C15 . . 121.3(4)
C13 C14 H14 . . 119.4
C15 C14 H14 . . 119.4
C16 C15 C14 . . 118.9(4)
C16 C15 H15 . . 120.5
C14 C15 H15 . . 120.5
C15 C16 C17 . . 120.8(4)
C15 C16 H16 . . 119.6
C17 C16 H16 . . 119.6
C16 C17 C18 . . 121.4(4)
C16 C17 H17 . . 119.3
C18 C17 H17 . . 119.3
C17 C18 C13 . . 118.3(3)
C17 C18 C19 . . 122.2(3)
C13 C18 C19 . . 119.5(3)
N3 C19 C18 . . 113.3(3)
N3 C19 H19A . . 108.9
C18 C19 H19A . . 108.9
N3 C19 H19B . . 108.9
C18 C19 H19B . . 108.9
H19A C19 H19B . . 107.7
N3 C20 N4 . . 112.2(3)
N3 C20 H20 . . 123.9
N4 C20 H20 . . 123.9
C22 C21 N4 . . 109.7(3)
C22 C21 H21 . . 125.2
N4 C21 H21 . . 125.2
C21 C22 N3 . . 106.0(3)
C21 C22 H22 . . 127.0
N3 C22 H22 . . 127.0

loop_
_geom_bond_atom_site_label_1
_geom_bond_atom_site_label_2
_geom_bond_site_symmetry_2
_geom_bond_distance
Zn1 N1 . 1.990(3)
Zn1 O2 . 1.984(2)
Zn1 O3 1_455 1.993(2)
Zn1 N4 1_556 2.022(3)
N1 C9 . 1.315(4)
N1 C10 . 1.371(4)
N2 C9 . 1.338(4)
N2 C11 . 1.370(4)
N2 C12 . 1.469(4)
N3 C20 . 1.318(4)
N3 C22 . 1.372(5)
N3 C19 . 1.459(4)
N4 C20 . 1.320(4)
N4 C21 . 1.369(4)
N4 Zn1 1_554 2.022(3)
O1 C1 . 1.231(4)
O2 C1 . 1.281(4)
O3 C8 . 1.280(4)
O3 Zn1 1_655 1.993(2)
O4 C8 . 1.228(4)
C1 C2 . 1.498(4)
C2 C3 . 1.372(5)
C2 C7 . 1.388(4)
C3 C4 . 1.382(5)
C3 H3 . 0.9300
C4 C5 . 1.380(5)
C4 H4 . 0.9300
C5 C6 . 1.379(4)
C5 H5 . 0.9300
C6 C7 . 1.380(4)
C6 C8 . 1.502(4)
C7 H7 . 0.9300
C9 H9 . 0.9300
C10 C11 . 1.350(5)
C10 H10 . 0.9300
C11 H11 . 0.9300
C12 C13 . 1.501(5)
C12 H12A . 0.9700
C12 H12B . 0.9700
C13 C14 . 1.380(5)
C13 C18 . 1.396(5)
C14 C15 . 1.380(6)
C14 H14 . 0.9300
C15 C16 . 1.360(6)
C15 H15 . 0.9300
C16 C17 . 1.362(6)
C16 H16 . 0.9300
C17 C18 . 1.382(5)
C17 H17 . 0.9300
C18 C19 . 1.511(5)
C19 H19A . 0.9700
C19 H19B . 0.9700
C20 H20 . 0.9300
C21 C22 . 1.349(6)
C21 H21 . 0.9300
C22 H22 . 0.9300

loop_
_geom_hbond_atom_site_label_D
_geom_hbond_atom_site_label_H
_geom_hbond_atom_site_label_A
_geom_hbond_site_symmetry_A
_geom_hbond_distance_DH
_geom_hbond_distance_HA
_geom_hbond_distance_DA
_geom_hbond_angle_DHA
C9 H9 O3 2_667 0.93 2.38 3.188(4) 145
C11 H11 O4 2_577 0.93 2.54 3.413(4) 157
C14 H14 O1 2_577 0.93 2.38 3.306(7) 171
C19 H19B O2 2_567 0.97 2.38 3.200(4) 142
C20 H20 O1 1_554 0.93 2.34 3.016(4) 130
C21 H21 O4 1_454 0.93 2.54 3.092(6) 119

loop_
_geom_torsion_atom_site_label_1
_geom_torsion_atom_site_label_2
_geom_torsion_atom_site_label_3
_geom_torsion_atom_site_label_4
_geom_torsion_site_symmetry_1
_geom_torsion
O2 Zn1 N1 C9 . 8.3(3)
O3 Zn1 N1 C9 1_455 -99.1(3)
N4 Zn1 N1 C9 1_556 129.4(2)
O2 Zn1 N1 C10 . -165.8(3)
O3 Zn1 N1 C10 1_455 86.8(3)
N4 Zn1 N1 C10 1_556 -44.7(3)
N1 Zn1 O2 C1 . 63.6(2)
O3 Zn1 O2 C1 1_455 177.6(2)
N4 Zn1 O2 C1 1_556 -64.9(2)
Zn1 O2 C1 O1 . 4.6(4)
Zn1 O2 C1 C2 . -175.2(2)
O1 C1 C2 C3 . -174.6(3)
O2 C1 C2 C3 . 5.2(5)
O1 C1 C2 C7 . 4.3(5)
O2 C1 C2 C7 . -175.8(3)
C7 C2 C3 C4 . -0.9(5)
C1 C2 C3 C4 . 178.1(3)
C2 C3 C4 C5 . 1.0(6)
C3 C4 C5 C6 . 0.2(5)
C4 C5 C6 C7 . -1.3(5)
C4 C5 C6 C8 . 177.0(3)
C3 C2 C7 C6 . -0.3(5)
C1 C2 C7 C6 . -179.3(3)
C5 C6 C7 C2 . 1.4(5)
C8 C6 C7 C2 . -176.9(3)
Zn1 O3 C8 O4 1_655 -4.1(4)
Zn1 O3 C8 C6 1_655 176.6(2)
C5 C6 C8 O4 . 170.8(3)
C7 C6 C8 O4 . -10.8(5)
C5 C6 C8 O3 . -9.9(5)
C7 C6 C8 O3 . 168.4(3)
C10 N1 C9 N2 . 0.3(3)
Zn1 N1 C9 N2 . -174.91(19)
C11 N2 C9 N1 . 0.1(4)
C12 N2 C9 N1 . 172.1(3)
C9 N1 C10 C11 . -0.7(4)
Zn1 N1 C10 C11 . 174.3(2)
N1 C10 C11 N2 . 0.7(4)
C9 N2 C11 C10 . -0.5(4)
C12 N2 C11 C10 . -172.2(3)
C9 N2 C12 C13 . 148.5(3)
C11 N2 C12 C13 . -41.2(5)
N2 C12 C13 C14 . 96.4(4)
N2 C12 C13 C18 . -83.5(4)
C18 C13 C14 C15 . 0.1(5)
C12 C13 C14 C15 . -179.8(3)
C13 C14 C15 C16 . 0.3(6)
C14 C15 C16 C17 . -0.9(7)
C15 C16 C17 C18 . 1.1(7)
C16 C17 C18 C13 . -0.7(6)
C16 C17 C18 C19 . -179.9(4)
C14 C13 C18 C17 . 0.1(5)
C12 C13 C18 C17 . -180.0(3)
C14 C13 C18 C19 . 179.3(3)
C12 C13 C18 C19 . -0.8(5)
C20 N3 C19 C18 . 92.4(4)
C22 N3 C19 C18 . -78.1(5)
C17 C18 C19 N3 . -7.6(5)
C13 C18 C19 N3 . 173.3(3)
C22 N3 C20 N4 . -0.5(5)
C19 N3 C20 N4 . -172.4(3)
C21 N4 C20 N3 . 0.6(4)
Zn1 N4 C20 N3 1_554 179.9(2)
C20 N4 C21 C22 . -0.4(5)
Zn1 N4 C21 C22 1_554 -179.7(3)
N4 C21 C22 N3 . 0.2(5)
C20 N3 C22 C21 . 0.2(5)
C19 N3 C22 C21 . 172.2(4)
